data_7132214
loop_
_publ_author_name
'Beau, Maxime'
'Jeannin, olivier'
'Fourmigu\'e, Marc'
'Aubert, Emmanuel'
'Espinosa, Enrique'
'Lee, Sunhee'
'Han, Won-Sik'
'Jeon, Ie-Rang'

_publ_section_title
;
 Carborane-based heteromolecular extended networks driven by directional
 C--Te&#x2022;&#x2022;&#x2022;N chalcogen bonding interactions
;
_journal_name_full 'Chemical Communications'
_journal_paper_doi 10.1039/D3CC04338J
_journal_year 2023
_chemical_formula_moiety 'C12 H13 N2, C2 H10 B9 I2, C3 H8 O'
_chemical_formula_sum 'C17 H31 B9 I2 N2 O'
_chemical_formula_weight 630.53
_space_group_IT_number 14
_space_group_name_Hall '-P 2yn'
_space_group_name_H-M_alt 'P 1 21/n 1'
_symmetry_cell_setting monoclinic
_symmetry_Int_Tables_number 14
_symmetry_space_group_name_Hall '-P 2yn'
_symmetry_space_group_name_H-M 'P 1 21/n 1'
_atom_sites_solution_hydrogens mixed
_audit_conform_dict_location ftp://ftp.iucr.org/pub/cif_core.dic
_audit_conform_dict_name cif_core.dic
_audit_conform_dict_version 2.4.3
_audit_creation_date 2023-05-23T08:54:20-00:00
_audit_creation_method 'WinGX routine CIF_UPDATE'
_audit_update_record
;
2023-07-24 deposited with the CCDC.	2023-10-16 downloaded from the CCDC.
;
_cell_angle_alpha 90
_cell_angle_beta 105.424(3)
_cell_angle_gamma 90
_cell_formula_units_Z 4
_cell_length_a 11.8500(7)
_cell_length_b 12.0645(8)
_cell_length_c 18.8033(12)
_cell_measurement_reflns_used 3439
_cell_measurement_temperature 150(2)
_cell_measurement_theta_max 22.76
_cell_measurement_theta_min 2.35
_cell_measurement_wavelength 0.71073
_cell_volume 2591.4(3)
_computing_cell_refinement 'Bruker APEX2 (Bruker, 2014)'
_computing_data_collection 'Bruker APEX2 (Bruker, 2014)'
_computing_data_reduction 'Bruker APEX2 (Bruker, 2014)'
_computing_molecular_graphics 'Ortep for Windows (Farrugia, 2012)'
_computing_publication_material 'WinGX publication routines (Farrugia, 2012)'
_computing_structure_refinement 'SHELXL-2019/2 (Sheldrick, 2019)'
_diffrn_ambient_temperature 150(2)
_diffrn_detector CCD-LDI-APEX2
_diffrn_measured_fraction_theta_full 0.996
_diffrn_measured_fraction_theta_max 0.984
_diffrn_measurement_device_type 'APEXII Bruker-AXS'
_diffrn_measurement_method 'CCD rotation images, thin slices'
_diffrn_orient_matrix_UB_11 0.002174
_diffrn_orient_matrix_UB_12 -0.022851
_diffrn_orient_matrix_UB_13 -0.05074
_diffrn_orient_matrix_UB_21 -0.017609
_diffrn_orient_matrix_UB_22 -0.078158
_diffrn_orient_matrix_UB_23 0.011159
_diffrn_orient_matrix_UB_31 -0.085725
_diffrn_orient_matrix_UB_32 0.015475
_diffrn_orient_matrix_UB_33 -0.018563
_diffrn_radiation_monochromator graphite
_diffrn_radiation_probe x-ray
_diffrn_radiation_source 'fine-focus sealed tube'
_diffrn_radiation_type MoK\a
_diffrn_radiation_wavelength 0.71073
_diffrn_reflns_av_R_equivalents 0.0602
_diffrn_reflns_av_unetI/netI 0.0787
_diffrn_reflns_Laue_measured_fraction_full 0.996
_diffrn_reflns_Laue_measured_fraction_max 0.984
_diffrn_reflns_limit_h_max 15
_diffrn_reflns_limit_h_min -14
_diffrn_reflns_limit_k_max 15
_diffrn_reflns_limit_k_min -15
_diffrn_reflns_limit_l_max 24
_diffrn_reflns_limit_l_min -24
_diffrn_reflns_number 19752
_diffrn_reflns_point_group_measured_fraction_full 0.996
_diffrn_reflns_point_group_measured_fraction_max 0.984
_diffrn_reflns_theta_full 25.242
_diffrn_reflns_theta_max 27.512
_diffrn_reflns_theta_min 1.837
_diffrn_standards_number 0
_exptl_absorpt_coefficient_mu 2.44
_exptl_absorpt_correction_T_max 0.907
_exptl_absorpt_correction_T_min 0.840
_exptl_absorpt_correction_type multi-scan
_exptl_absorpt_process_details
;
  [Sheldrick, G.M. (2014). SADABS Bruker AXS Inc., Madison, Wisconsin, USA]
;
_exptl_crystal_colour colorless
_exptl_crystal_density_diffrn 1.616
_exptl_crystal_density_method 'not measured'
_exptl_crystal_description prism
_exptl_crystal_F_000 1224
_exptl_crystal_size_max 0.24
_exptl_crystal_size_mid 0.06
_exptl_crystal_size_min 0.04
_refine_diff_density_max 0.853
_refine_diff_density_min -0.843
_refine_diff_density_rms 0.136
_refine_ls_extinction_method none
_refine_ls_goodness_of_fit_ref 1.032
_refine_ls_hydrogen_treatment mixed
_refine_ls_matrix_type full
_refine_ls_number_constraints 0
_refine_ls_number_parameters 288
_refine_ls_number_reflns 5868
_refine_ls_number_restraints 12
_refine_ls_restrained_S_all 1.042
_refine_ls_R_factor_all 0.0961
_refine_ls_R_factor_gt 0.0469
_refine_ls_shift/su_max 0.032
_refine_ls_shift/su_mean 0.001
_refine_ls_structure_factor_coef Fsqd
_refine_ls_weighting_details 'w=1/[\s^2^(Fo^2^)+(0.0397P)^2^] where P=(Fo^2^+2Fc^2^)/3'
_refine_ls_weighting_scheme calc
_refine_ls_wR_factor_gt 0.089
_refine_ls_wR_factor_ref 0.1067
_reflns_Friedel_coverage 0
_reflns_number_gt 3581
_reflns_number_total 5868
_reflns_threshold_expression 'I > 2\s(I)'
_cod_data_source_file d3cc04338j2.cif
_cod_data_source_block shelx_CCDC2
_cod_original_sg_symbol_H-M 'P 21/n'
_cod_database_code 7132214

loop_
_symmetry_equiv_pos_as_xyz
'x, y, z'
'-x+1/2, y+1/2, -z+1/2'
'-x, -y, -z'
'x-1/2, -y-1/2, z-1/2'

loop_
_atom_site_label
_atom_site_type_symbol
_atom_site_fract_x
_atom_site_fract_y
_atom_site_fract_z
_atom_site_U_iso_or_equiv
_atom_site_adp_type
_atom_site_occupancy
_atom_site_site_symmetry_order
_atom_site_calc_flag
_atom_site_refinement_flags_posn
_atom_site_refinement_flags_adp
_atom_site_refinement_flags_occupancy
_atom_site_disorder_assembly
_atom_site_disorder_group
C1 C 0.4794(5) 0.5352(4) 0.3172(3) 0.0321(13) Uani 1 1 d . . . . .
C2 C 0.6110(5) 0.5269(4) 0.3146(3) 0.0333(13) Uani 1 1 d . . . . .
C3 C 0.3355(4) 0.8220(4) 0.5613(3) 0.0291(13) Uani 1 1 d . . . . .
H3 H 0.280255 0.77636 0.528234 0.035 Uiso 1 1 calc R U . . .
C4 C 0.4526(4) 0.8129(4) 0.5644(3) 0.0258(12) Uani 1 1 d . . . . .
H4 H 0.477919 0.76184 0.533374 0.031 Uiso 1 1 calc R U . . .
C5 C 0.5341(4) 0.8797(4) 0.6138(3) 0.0226(12) Uani 1 1 d . . . . .
C6 C 0.4918(4) 0.9535(4) 0.6576(3) 0.0299(13) Uani 1 1 d . . . . .
H6 H 0.544751 0.999678 0.69174 0.036 Uiso 1 1 calc R U . . .
C7 C 0.3737(4) 0.9599(4) 0.6517(3) 0.0309(13) Uani 1 1 d . . . . .
H7 H 0.345434 1.010944 0.681337 0.037 Uiso 1 1 calc R U . . .
C8 C 1.0001(5) 0.8179(5) 0.5706(4) 0.0415(16) Uani 1 1 d . . . . .
H8 H 1.034897 0.748011 0.566708 0.05 Uiso 1 1 calc R U . . .
C9 C 0.8794(4) 0.8246(5) 0.5579(3) 0.0378(15) Uani 1 1 d . . . . .
H9 H 0.833013 0.759628 0.545291 0.045 Uiso 1 1 calc R U . . .
C10 C 0.8266(4) 0.9243(4) 0.5634(3) 0.0263(12) Uani 1 1 d . . . . .
C11 C 0.8979(4) 1.0168(4) 0.5818(3) 0.0286(13) Uani 1 1 d . . . . .
H11 H 0.865138 1.087332 0.586729 0.034 Uiso 1 1 calc R U . . .
C12 C 1.0188(4) 1.0046(5) 0.5931(3) 0.0337(14) Uani 1 1 d . . . . .
H12 H 1.067208 1.068405 0.604773 0.04 Uiso 1 1 calc R U . . .
C13 C 0.6633(4) 0.8718(4) 0.6183(3) 0.0260(12) Uani 1 1 d . . . . .
H13A H 0.685502 0.792717 0.618421 0.031 Uiso 1 1 calc R U . . .
H13B H 0.708587 0.904792 0.665522 0.031 Uiso 1 1 calc R U . . .
C14 C 0.6962(4) 0.9307(4) 0.5545(3) 0.0298(13) Uani 1 1 d . . . . .
H14A H 0.654081 0.895815 0.507261 0.036 Uiso 1 1 calc R U . . .
H14B H 0.671916 1.009389 0.553087 0.036 Uiso 1 1 calc R U . . .
B1 B 0.4234(6) 0.6586(5) 0.3017(4) 0.0339(16) Uani 1 1 d . . . . .
H1 H 0.341099 0.663959 0.255738 0.041 Uiso 1 1 calc R U . . .
B2 B 0.5398(6) 0.7462(5) 0.2873(4) 0.0363(17) Uani 1 1 d . . . . .
H21 H 0.530(4) 0.831(4) 0.253(3) 0.044 Uiso 1 1 d . U . . .
H22 H 0.531(4) 0.662(4) 0.245(3) 0.044 Uiso 1 1 d . U . . .
B3 B 0.6596(6) 0.6456(5) 0.2945(4) 0.0368(17) Uani 1 1 d . . . . .
H3A H 0.694528 0.644011 0.24465 0.044 Uiso 1 1 calc R U . . .
B4 B 0.4644(6) 0.6056(5) 0.3944(4) 0.0319(15) Uani 1 1 d . . . . .
H4A H 0.399579 0.589308 0.426974 0.038 Uiso 1 1 calc R U . . .
B5 B 0.5063(5) 0.7396(5) 0.3740(4) 0.0316(15) Uani 1 1 d . . . . .
H5 H 0.467691 0.814131 0.394241 0.038 Uiso 1 1 calc R U . . .
B6 B 0.6570(6) 0.7343(5) 0.3696(4) 0.0329(16) Uani 1 1 d . . . . .
H6A H 0.720101 0.804785 0.386037 0.04 Uiso 1 1 calc R U . . .
B7 B 0.7034(6) 0.5953(5) 0.3876(4) 0.0377(17) Uani 1 1 d . . . . .
H7A H 0.796176 0.572947 0.416016 0.045 Uiso 1 1 calc R U . . .
B8 B 0.5846(5) 0.5158(6) 0.4013(4) 0.0353(16) Uani 1 1 d . . . . .
H8A H 0.597308 0.439899 0.436856 0.042 Uiso 1 1 calc R U . . .
B9 B 0.6097(5) 0.6515(5) 0.4370(4) 0.0317(15) Uani 1 1 d . . . . .
H9A H 0.640812 0.668473 0.497623 0.038 Uiso 1 1 calc R U . . .
I1 I 0.36341(3) 0.39954(3) 0.27925(2) 0.04121(14) Uani 1 1 d . . . . .
I2 I 0.67916(4) 0.37974(3) 0.27986(2) 0.04431(14) Uani 1 1 d . . . . .
N1 N 0.2986(4) 0.8943(3) 0.6042(3) 0.0291(11) Uani 1 1 d . . . . .
H1A H 0.204(4) 0.9000(4) 0.6003(3) 0.035 Uiso 1 1 calc R U . . .
N2 N 1.0685(3) 0.9070(4) 0.5881(3) 0.0325(11) Uani 1 1 d . . . . .
O1A O 0.1514(6) 0.6317(6) 0.4859(5) 0.0589(18) Uani 0.524(4) 1 d D . P A 1
H1A1 H 0.206164 0.586533 0.502058 0.088 Uiso 0.524(4) 1 calc R U P A 1
C15A C 0.0754(13) 0.5894(9) 0.4213(6) 0.111(3) Uani 0.524(4) 1 d D . P A 1
H15A H 0.001632 0.585344 0.437441 0.134 Uiso 0.524(4) 1 calc R U P A 1
C16A C 0.0828(14) 0.4714(9) 0.3982(10) 0.111(3) Uani 0.524(4) 1 d D . P A 1
H16A H 0.022925 0.45766 0.351961 0.167 Uiso 0.524(4) 1 calc R U P A 1
H16B H 0.160514 0.457457 0.391047 0.167 Uiso 0.524(4) 1 calc R U P A 1
H16C H 0.069945 0.421944 0.436669 0.167 Uiso 0.524(4) 1 calc R U P A 1
C17A C 0.0373(14) 0.6708(14) 0.3586(9) 0.111(3) Uani 0.524(4) 1 d D . P A 1
H17A H -0.015299 0.633817 0.316126 0.167 Uiso 0.524(4) 1 calc R U P A 1
H17B H -0.003823 0.732898 0.374206 0.167 Uiso 0.524(4) 1 calc R U P A 1
H17C H 0.106176 0.698631 0.344742 0.167 Uiso 0.524(4) 1 calc R U P A 1
O1B O 0.1971(7) 0.7077(7) 0.4082(5) 0.0589(18) Uani 0.476(4) 1 d D . P A 2
H1B H 0.245594 0.678521 0.444214 0.088 Uiso 0.476(4) 1 calc R U P A 2
C15B C 0.1158(11) 0.6275(12) 0.3723(12) 0.111(3) Uani 0.476(4) 1 d D . P A 2
H15B H 0.12168 0.620158 0.320385 0.134 Uiso 0.476(4) 1 calc R U P A 2
C16B C -0.0068(10) 0.6675(16) 0.3699(14) 0.111(3) Uani 0.476(4) 1 d D . P A 2
H16D H -0.064217 0.612108 0.344896 0.167 Uiso 0.476(4) 1 calc R U P A 2
H16E H -0.01317 0.67839 0.420335 0.167 Uiso 0.476(4) 1 calc R U P A 2
H16F H -0.022039 0.737819 0.34295 0.167 Uiso 0.476(4) 1 calc R U P A 2
C17B C 0.1395(14) 0.5155(10) 0.4089(13) 0.111(3) Uani 0.476(4) 1 d D . P A 2
H17D H 0.081052 0.462206 0.382139 0.167 Uiso 0.476(4) 1 calc R U P A 2
H17E H 0.217848 0.490396 0.408231 0.167 Uiso 0.476(4) 1 calc R U P A 2
H17F H 0.134916 0.521193 0.460017 0.167 Uiso 0.476(4) 1 calc R U P A 2

loop_
_atom_site_aniso_label
_atom_site_aniso_U_11
_atom_site_aniso_U_22
_atom_site_aniso_U_33
_atom_site_aniso_U_23
_atom_site_aniso_U_13
_atom_site_aniso_U_12
C1 0.050(4) 0.020(3) 0.028(3) -0.001(2) 0.013(3) -0.008(2)
C2 0.050(4) 0.025(3) 0.030(3) 0.004(2) 0.019(3) 0.007(3)
C3 0.027(3) 0.025(3) 0.035(3) 0.002(3) 0.010(3) -0.001(2)
C4 0.025(3) 0.027(3) 0.026(3) 0.003(2) 0.006(3) 0.008(2)
C5 0.016(2) 0.020(3) 0.032(3) 0.014(2) 0.007(2) 0.002(2)
C6 0.023(3) 0.027(3) 0.039(4) -0.005(3) 0.007(3) -0.005(2)
C7 0.028(3) 0.027(3) 0.044(4) -0.003(3) 0.020(3) 0.008(2)
C8 0.029(3) 0.036(3) 0.063(5) -0.001(3) 0.019(3) 0.005(3)
C9 0.021(3) 0.032(3) 0.062(4) 0.004(3) 0.013(3) -0.003(2)
C10 0.022(3) 0.033(3) 0.027(3) 0.007(2) 0.012(2) 0.002(2)
C11 0.028(3) 0.031(3) 0.031(3) 0.000(3) 0.014(3) 0.002(2)
C12 0.028(3) 0.042(3) 0.029(3) -0.004(3) 0.004(3) -0.006(3)
C13 0.016(3) 0.033(3) 0.028(3) 0.008(2) 0.004(2) 0.000(2)
C14 0.017(3) 0.036(3) 0.038(4) 0.013(3) 0.010(3) 0.003(2)
B1 0.048(4) 0.027(3) 0.023(4) 0.000(3) 0.004(3) 0.003(3)
B2 0.055(5) 0.022(3) 0.033(4) 0.001(3) 0.013(4) -0.001(3)
B3 0.050(4) 0.033(4) 0.037(4) 0.009(3) 0.028(4) 0.004(3)
B4 0.040(4) 0.033(4) 0.024(4) -0.001(3) 0.011(3) 0.003(3)
B5 0.041(4) 0.025(3) 0.029(4) -0.004(3) 0.009(3) 0.005(3)
B6 0.047(4) 0.025(3) 0.028(4) -0.004(3) 0.013(3) -0.005(3)
B7 0.041(4) 0.038(4) 0.036(4) 0.000(3) 0.013(3) 0.001(3)
B8 0.045(4) 0.039(4) 0.024(4) 0.013(3) 0.012(3) 0.002(3)
B9 0.035(4) 0.034(4) 0.023(4) -0.004(3) 0.003(3) 0.000(3)
I1 0.0588(3) 0.0283(2) 0.0353(2) 0.00186(18) 0.0103(2) -0.00936(18)
I2 0.0708(3) 0.0301(2) 0.0408(3) 0.00438(18) 0.0301(2) 0.01252(19)
N1 0.017(2) 0.031(3) 0.042(3) 0.010(2) 0.011(2) 0.0011(19)
N2 0.017(2) 0.044(3) 0.039(3) 0.004(2) 0.011(2) 0.000(2)
O1A 0.047(4) 0.049(4) 0.065(5) -0.010(3) -0.011(3) 0.003(3)
C15A 0.082(7) 0.066(5) 0.173(8) 0.024(5) 0.011(6) 0.001(5)
C16A 0.082(7) 0.066(5) 0.173(8) 0.024(5) 0.011(6) 0.001(5)
C17A 0.082(7) 0.066(5) 0.173(8) 0.024(5) 0.011(6) 0.001(5)
O1B 0.047(4) 0.049(4) 0.065(5) -0.010(3) -0.011(3) 0.003(3)
C15B 0.082(7) 0.066(5) 0.173(8) 0.024(5) 0.011(6) 0.001(5)
C16B 0.082(7) 0.066(5) 0.173(8) 0.024(5) 0.011(6) 0.001(5)
C17B 0.082(7) 0.066(5) 0.173(8) 0.024(5) 0.011(6) 0.001(5)

loop_
_atom_type_symbol
_atom_type_description
_atom_type_scat_dispersion_real
_atom_type_scat_dispersion_imag
_atom_type_scat_source
C C 0.0033 0.0016 'International Tables Vol C Tables 4.2.6.8 and 6.1.1.4'
H H 0 0 'International Tables Vol C Tables 4.2.6.8 and 6.1.1.4'
B B 0.0013 0.0007 'International Tables Vol C Tables 4.2.6.8 and 6.1.1.4'
I I -0.4742 1.8119 'International Tables Vol C Tables 4.2.6.8 and 6.1.1.4'
N N 0.0061 0.0033 'International Tables Vol C Tables 4.2.6.8 and 6.1.1.4'
O O 0.0106 0.006 'International Tables Vol C Tables 4.2.6.8 and 6.1.1.4'

loop_
_geom_angle_atom_site_label_1
_geom_angle_atom_site_label_2
_geom_angle_atom_site_label_3
_geom_angle
_geom_angle_site_symmetry_1
_geom_angle_site_symmetry_3
_geom_angle_publ_flag
C2 C1 B1 114.4(4) . . ?
C2 C1 B4 112.3(4) . . ?
B1 C1 B4 64.7(4) . . ?
C2 C1 B8 63.0(3) . . ?
B1 C1 B8 116.3(4) . . ?
B4 C1 B8 61.0(4) . . ?
C2 C1 I1 119.7(3) . . ?
B1 C1 I1 116.5(4) . . ?
B4 C1 I1 117.1(3) . . ?
B8 C1 I1 116.1(3) . . ?
C1 C2 B3 111.5(4) . . ?
C1 C2 B7 111.7(4) . . ?
B3 C2 B7 64.8(4) . . ?
C1 C2 B8 63.3(3) . . ?
B3 C2 B8 116.6(5) . . ?
B7 C2 B8 61.7(4) . . ?
C1 C2 I2 121.5(3) . . ?
B3 C2 I2 118.5(4) . . ?
B7 C2 I2 115.6(4) . . ?
B8 C2 I2 113.6(3) . . ?
N1 C3 C4 120.9(5) . . ?
N1 C3 H3 119.5 . . ?
C4 C3 H3 119.5 . . ?
C3 C4 C5 119.4(5) . . ?
C3 C4 H4 120.3 . . ?
C5 C4 H4 120.3 . . ?
C6 C5 C4 117.8(4) . . ?
C6 C5 C13 121.6(5) . . ?
C4 C5 C13 120.6(5) . . ?
C7 C6 C5 120.4(5) . . ?
C7 C6 H6 119.8 . . ?
C5 C6 H6 119.8 . . ?
N1 C7 C6 120.2(5) . . ?
N1 C7 H7 119.9 . . ?
C6 C7 H7 119.9 . . ?
N2 C8 C9 121.8(5) . . ?
N2 C8 H8 119.1 . . ?
C9 C8 H8 119.1 . . ?
C10 C9 C8 120.5(5) . . ?
C10 C9 H9 119.8 . . ?
C8 C9 H9 119.8 . . ?
C9 C10 C11 117.7(4) . . ?
C9 C10 C14 120.7(5) . . ?
C11 C10 C14 121.5(5) . . ?
C10 C11 C12 119.0(5) . . ?
C10 C11 H11 120.5 . . ?
C12 C11 H11 120.5 . . ?
N2 C12 C11 122.5(5) . . ?
N2 C12 H12 118.8 . . ?
C11 C12 H12 118.8 . . ?
C5 C13 C14 113.0(4) . . ?
C5 C13 H13A 109 . . ?
C14 C13 H13A 109 . . ?
C5 C13 H13B 109 . . ?
C14 C13 H13B 109 . . ?
H13A C13 H13B 107.8 . . ?
C10 C14 C13 110.8(4) . . ?
C10 C14 H14A 109.5 . . ?
C13 C14 H14A 109.5 . . ?
C10 C14 H14B 109.5 . . ?
C13 C14 H14B 109.5 . . ?
H14A C14 H14B 108.1 . . ?
C1 B1 B5 104.8(5) . . ?
C1 B1 B4 60.5(3) . . ?
B5 B1 B4 59.6(4) . . ?
C1 B1 B2 105.6(4) . . ?
B5 B1 B2 59.9(4) . . ?
B4 B1 B2 109.4(5) . . ?
C1 B1 H1 114.9 . . ?
B5 B1 H1 139.7 . . ?
B4 B1 H1 136.4 . . ?
B2 B1 H1 113 . . ?
B5 B2 B6 61.0(4) . . ?
B5 B2 B1 58.2(4) . . ?
B6 B2 B1 105.7(5) . . ?
B5 B2 B3 105.0(4) . . ?
B6 B2 B3 58.6(4) . . ?
B1 B2 B3 102.0(4) . . ?
B5 B2 H21 121(3) . . ?
B6 B2 H21 119(2) . . ?
B1 B2 H21 127(2) . . ?
B3 B2 H21 124(2) . . ?
B5 B2 H22 122(2) . . ?
B6 B2 H22 113(2) . . ?
B1 B2 H22 72(2) . . ?
B3 B2 H22 57(2) . . ?
H21 B2 H22 111(4) . . ?
C2 B3 B6 105.2(5) . . ?
C2 B3 B7 60.2(4) . . ?
B6 B3 B7 59.3(4) . . ?
C2 B3 B2 106.4(4) . . ?
B6 B3 B2 59.1(4) . . ?
B7 B3 B2 108.1(5) . . ?
C2 B3 H22 84.2(19) . . ?
B6 B3 H22 100(2) . . ?
B7 B3 H22 127.1(19) . . ?
B2 B3 H22 43.1(19) . . ?
C2 B3 H3A 114.4 . . ?
B6 B3 H3A 139.7 . . ?
B7 B3 H3A 137.3 . . ?
B2 B3 H3A 113.5 . . ?
H22 B3 H3A 91.2 . . ?
C1 B4 B5 99.8(4) . . ?
C1 B4 B8 60.0(3) . . ?
B5 B4 B8 108.1(5) . . ?
C1 B4 B9 103.1(4) . . ?
B5 B4 B9 61.2(4) . . ?
B8 B4 B9 59.6(4) . . ?
C1 B4 B1 54.8(3) . . ?
B5 B4 B1 58.8(3) . . ?
B8 B4 B1 107.1(5) . . ?
B9 B4 B1 107.7(5) . . ?
C1 B4 H4A 127.7 . . ?
B5 B4 H4A 123.6 . . ?
B8 B4 H4A 120.6 . . ?
B9 B4 H4A 122 . . ?
B1 B4 H4A 123 . . ?
B1 B5 B4 61.6(4) . . ?
B1 B5 B2 61.9(4) . . ?
B4 B5 B2 112.6(4) . . ?
B1 B5 B9 108.9(4) . . ?
B4 B5 B9 60.0(3) . . ?
B2 B5 B9 110.4(4) . . ?
B1 B5 B6 107.5(4) . . ?
B4 B5 B6 108.4(4) . . ?
B2 B5 B6 59.7(4) . . ?
B9 B5 B6 60.2(3) . . ?
B1 B5 H5 121.1 . . ?
B4 B5 H5 119.9 . . ?
B2 B5 H5 119.1 . . ?
B9 B5 H5 121.2 . . ?
B6 B5 H5 122.7 . . ?
B7 B6 B3 60.8(4) . . ?
B7 B6 B2 111.8(5) . . ?
B3 B6 B2 62.3(4) . . ?
B7 B6 B5 106.5(4) . . ?
B3 B6 B5 106.5(4) . . ?
B2 B6 B5 59.3(4) . . ?
B7 B6 B9 58.9(4) . . ?
B3 B6 B9 107.3(4) . . ?
B2 B6 B9 109.6(4) . . ?
B5 B6 B9 59.7(3) . . ?
B7 B6 H6A 121.1 . . ?
B3 B6 H6A 121.7 . . ?
B2 B6 H6A 119.1 . . ?
B5 B6 H6A 123.6 . . ?
B9 B6 H6A 122.1 . . ?
C2 B7 B9 104.4(4) . . ?
C2 B7 B6 101.7(5) . . ?
B9 B7 B6 61.9(4) . . ?
C2 B7 B8 59.7(4) . . ?
B9 B7 B8 59.8(4) . . ?
B6 B7 B8 108.8(5) . . ?
C2 B7 B3 55.0(4) . . ?
B9 B7 B3 109.0(5) . . ?
B6 B7 B3 59.9(4) . . ?
B8 B7 B3 106.8(5) . . ?
C2 B7 H7A 126.9 . . ?
B9 B7 H7A 121.1 . . ?
B6 B7 H7A 122.4 . . ?
B8 B7 H7A 121 . . ?
B3 B7 H7A 122.6 . . ?
C2 B8 C1 53.6(3) . . ?
C2 B8 B4 103.0(4) . . ?
C1 B8 B4 59.0(3) . . ?
C2 B8 B9 103.3(4) . . ?
C1 B8 B9 103.1(4) . . ?
B4 B8 B9 60.7(4) . . ?
C2 B8 B7 58.5(4) . . ?
C1 B8 B7 101.4(4) . . ?
B4 B8 B7 108.2(5) . . ?
B9 B8 B7 59.6(4) . . ?
C2 B8 H8A 126.3 . . ?
C1 B8 H8A 126.9 . . ?
B4 B8 H8A 121.5 . . ?
B9 B8 H8A 123.3 . . ?
B7 B8 H8A 122.8 . . ?
B7 B9 B8 60.6(4) . . ?
B7 B9 B4 108.2(5) . . ?
B8 B9 B4 59.7(3) . . ?
B7 B9 B5 107.1(5) . . ?
B8 B9 B5 106.3(4) . . ?
B4 B9 B5 58.8(3) . . ?
B7 B9 B6 59.3(4) . . ?
B8 B9 B6 107.3(4) . . ?
B4 B9 B6 107.3(4) . . ?
B5 B9 B6 60.0(4) . . ?
B7 B9 H9A 121.6 . . ?
B8 B9 H9A 122.2 . . ?
B4 B9 H9A 122 . . ?
B5 B9 H9A 122.8 . . ?
B6 B9 H9A 122.1 . . ?
C7 N1 C3 121.4(4) . . ?
C7 N1 H1A 119.3 . . ?
C3 N1 H1A 119.3 . . ?
C12 N2 C8 118.6(4) . . ?
C15A O1A H1A1 109.5 . . ?
O1A C15A C16A 121.5(10) . . ?
O1A C15A C17A 115.5(10) . . ?
C16A C15A C17A 115.0(10) . . ?
O1A C15A H15A 99.5 . . ?
C16A C15A H15A 99.5 . . ?
C17A C15A H15A 99.5 . . ?
C15A C16A H16A 109.5 . . ?
C15A C16A H16B 109.4 . . ?
H16A C16A H16B 109.5 . . ?
C15A C16A H16C 109.5 . . ?
H16A C16A H16C 109.5 . . ?
H16B C16A H16C 109.5 . . ?
C15A C17A H17A 109.5 . . ?
C15A C17A H17B 109.5 . . ?
H17A C17A H17B 109.5 . . ?
C15A C17A H17C 109.4 . . ?
H17A C17A H17C 109.5 . . ?
H17B C17A H17C 109.5 . . ?
C15B O1B H1B 109.5 . . ?
O1B C15B C17B 112.1(13) . . ?
O1B C15B C16B 108.8(13) . . ?
C17B C15B C16B 111.0(11) . . ?
O1B C15B H15B 108.3 . . ?
C17B C15B H15B 108.3 . . ?
C16B C15B H15B 108.3 . . ?
C15B C16B H16D 109.5 . . ?
C15B C16B H16E 109.5 . . ?
H16D C16B H16E 109.5 . . ?
C15B C16B H16F 109.5 . . ?
H16D C16B H16F 109.5 . . ?
H16E C16B H16F 109.5 . . ?
C15B C17B H17D 109.5 . . ?
C15B C17B H17E 109.5 . . ?
H17D C17B H17E 109.5 . . ?
C15B C17B H17F 109.5 . . ?
H17D C17B H17F 109.5 . . ?
H17E C17B H17F 109.5 . . ?

loop_
_geom_bond_atom_site_label_1
_geom_bond_atom_site_label_2
_geom_bond_distance
_geom_bond_site_symmetry_2
_geom_bond_publ_flag
C1 C2 1.576(7) . ?
C1 B1 1.625(8) . ?
C1 B4 1.731(8) . ?
C1 B8 1.749(8) . ?
C1 I1 2.134(5) . ?
C2 B3 1.626(8) . ?
C2 B7 1.722(9) . ?
C2 B8 1.744(8) . ?
C2 I2 2.124(5) . ?
C3 N1 1.338(6) . ?
C3 C4 1.377(7) . ?
C3 H3 0.95 . ?
C4 C5 1.402(7) . ?
C4 H4 0.95 . ?
C5 C6 1.394(7) . ?
C5 C13 1.513(6) . ?
C6 C7 1.375(6) . ?
C6 H6 0.95 . ?
C7 N1 1.339(6) . ?
C7 H7 0.95 . ?
C8 N2 1.333(7) . ?
C8 C9 1.389(7) . ?
C8 H8 0.95 . ?
C9 C10 1.373(7) . ?
C9 H9 0.95 . ?
C10 C11 1.387(7) . ?
C10 C14 1.511(6) . ?
C11 C12 1.399(7) . ?
C11 H11 0.95 . ?
C12 N2 1.332(6) . ?
C12 H12 0.95 . ?
C13 C14 1.532(7) . ?
C13 H13A 0.99 . ?
C13 H13B 0.99 . ?
C14 H14A 0.99 . ?
C14 H14B 0.99 . ?
B1 B5 1.748(9) . ?
B1 B4 1.797(9) . ?
B1 B2 1.815(9) . ?
B1 H1 1.12 . ?
B2 B5 1.780(9) . ?
B2 B6 1.789(9) . ?
B2 B3 1.845(9) . ?
B2 H21 1.20(5) . ?
B2 H22 1.28(5) . ?
B3 B6 1.779(9) . ?
B3 B7 1.795(10) . ?
B3 H22 1.57(5) . ?
B3 H3A 1.12 . ?
B4 B5 1.763(8) . ?
B4 B8 1.766(9) . ?
B4 B9 1.784(9) . ?
B4 H4A 1.12 . ?
B5 B9 1.806(9) . ?
B5 B6 1.812(9) . ?
B5 H5 1.12 . ?
B6 B7 1.769(9) . ?
B6 B9 1.815(9) . ?
B6 H6A 1.12 . ?
B7 B9 1.761(9) . ?
B7 B8 1.779(9) . ?
B7 H7A 1.12 . ?
B8 B9 1.765(9) . ?
B8 H8A 1.12 . ?
B9 H9A 1.12 . ?
N1 H1A 1.10(5) . ?
O1A C15A 1.403(5) . ?
O1A H1A1 0.84 . ?
C15A C16A 1.497(5) . ?
C15A C17A 1.508(5) . ?
C15A H15A 1 . ?
C16A H16A 0.98 . ?
C16A H16B 0.98 . ?
C16A H16C 0.98 . ?
C17A H17A 0.98 . ?
C17A H17B 0.98 . ?
C17A H17C 0.98 . ?
O1B C15B 1.406(18) . ?
O1B H1B 0.84 . ?
C15B C17B 1.508(5) . ?
C15B C16B 1.520(5) . ?
C15B H15B 1 . ?
C16B H16D 0.98 . ?
C16B H16E 0.98 . ?
C16B H16F 0.98 . ?
C17B H17D 0.98 . ?
C17B H17E 0.98 . ?
C17B H17F 0.98 . ?

loop_
_geom_torsion_atom_site_label_1
_geom_torsion_atom_site_label_2
_geom_torsion_atom_site_label_3
_geom_torsion_atom_site_label_4
_geom_torsion
_geom_torsion_site_symmetry_1
_geom_torsion_site_symmetry_2
_geom_torsion_site_symmetry_3
_geom_torsion_site_symmetry_4
_geom_torsion_publ_flag
B1 C1 C2 B3 -1.6(7) . . . . ?
B4 C1 C2 B3 -72.9(6) . . . . ?
B8 C1 C2 B3 -110.0(5) . . . . ?
I1 C1 C2 B3 143.9(4) . . . . ?
B1 C1 C2 B7 68.7(6) . . . . ?
B4 C1 C2 B7 -2.5(6) . . . . ?
B8 C1 C2 B7 -39.6(4) . . . . ?
I1 C1 C2 B7 -145.8(4) . . . . ?
B1 C1 C2 B8 108.4(5) . . . . ?
B4 C1 C2 B8 37.1(4) . . . . ?
I1 C1 C2 B8 -106.1(4) . . . . ?
B1 C1 C2 I2 -149.0(4) . . . . ?
B4 C1 C2 I2 139.7(4) . . . . ?
B8 C1 C2 I2 102.6(4) . . . . ?
I1 C1 C2 I2 -3.6(6) . . . . ?
N1 C3 C4 C5 0.6(7) . . . . ?
C3 C4 C5 C6 -0.3(7) . . . . ?
C3 C4 C5 C13 -179.8(5) . . . . ?
C4 C5 C6 C7 -0.3(7) . . . . ?
C13 C5 C6 C7 179.2(5) . . . . ?
C5 C6 C7 N1 0.7(8) . . . . ?
N2 C8 C9 C10 -0.3(10) . . . . ?
C8 C9 C10 C11 0.1(9) . . . . ?
C8 C9 C10 C14 -176.0(5) . . . . ?
C9 C10 C11 C12 0.7(8) . . . . ?
C14 C10 C11 C12 176.6(5) . . . . ?
C10 C11 C12 N2 -1.2(8) . . . . ?
C6 C5 C13 C14 -102.4(6) . . . . ?
C4 C5 C13 C14 77.1(6) . . . . ?
C9 C10 C14 C13 67.1(7) . . . . ?
C11 C10 C14 C13 -108.8(6) . . . . ?
C5 C13 C14 C10 177.7(4) . . . . ?
C2 C1 B1 B5 -62.9(6) . . . . ?
B4 C1 B1 B5 41.4(4) . . . . ?
B8 C1 B1 B5 7.8(6) . . . . ?
I1 C1 B1 B5 150.5(4) . . . . ?
C2 C1 B1 B4 -104.3(5) . . . . ?
B8 C1 B1 B4 -33.6(5) . . . . ?
I1 C1 B1 B4 109.1(4) . . . . ?
C2 C1 B1 B2 -0.5(6) . . . . ?
B4 C1 B1 B2 103.8(5) . . . . ?
B8 C1 B1 B2 70.1(6) . . . . ?
I1 C1 B1 B2 -147.1(4) . . . . ?
C1 B1 B2 B5 -98.3(5) . . . . ?
B4 B1 B2 B5 -34.6(4) . . . . ?
C1 B1 B2 B6 -58.3(5) . . . . ?
B5 B1 B2 B6 40.0(4) . . . . ?
B4 B1 B2 B6 5.4(6) . . . . ?
C1 B1 B2 B3 2.1(6) . . . . ?
B5 B1 B2 B3 100.4(5) . . . . ?
B4 B1 B2 B3 65.8(5) . . . . ?
C1 C2 B3 B6 64.6(6) . . . . ?
B7 C2 B3 B6 -40.1(4) . . . . ?
B8 C2 B3 B6 -5.4(6) . . . . ?
I2 C2 B3 B6 -146.8(4) . . . . ?
C1 C2 B3 B7 104.7(5) . . . . ?
B8 C2 B3 B7 34.7(5) . . . . ?
I2 C2 B3 B7 -106.7(4) . . . . ?
C1 C2 B3 B2 2.9(6) . . . . ?
B7 C2 B3 B2 -101.8(5) . . . . ?
B8 C2 B3 B2 -67.1(6) . . . . ?
I2 C2 B3 B2 151.5(4) . . . . ?
B5 B2 B3 C2 56.9(6) . . . . ?
B6 B2 B3 C2 98.2(5) . . . . ?
B1 B2 B3 C2 -3.0(6) . . . . ?
B5 B2 B3 B6 -41.3(4) . . . . ?
B1 B2 B3 B6 -101.2(5) . . . . ?
B5 B2 B3 B7 -6.4(6) . . . . ?
B6 B2 B3 B7 34.9(4) . . . . ?
B1 B2 B3 B7 -66.3(5) . . . . ?
C2 C1 B4 B5 67.4(5) . . . . ?
B1 C1 B4 B5 -40.1(4) . . . . ?
B8 C1 B4 B5 105.3(4) . . . . ?
I1 C1 B4 B5 -148.3(3) . . . . ?
C2 C1 B4 B8 -38.0(4) . . . . ?
B1 C1 B4 B8 -145.4(5) . . . . ?
I1 C1 B4 B8 106.3(4) . . . . ?
C2 C1 B4 B9 4.9(5) . . . . ?
B1 C1 B4 B9 -102.6(5) . . . . ?
B8 C1 B4 B9 42.8(4) . . . . ?
I1 C1 B4 B9 149.1(3) . . . . ?
C2 C1 B4 B1 107.5(5) . . . . ?
B8 C1 B4 B1 145.4(5) . . . . ?
I1 C1 B4 B1 -108.3(4) . . . . ?
B5 B1 B4 C1 -132.1(5) . . . . ?
B2 B1 B4 C1 -97.4(5) . . . . ?
C1 B1 B4 B5 132.1(5) . . . . ?
B2 B1 B4 B5 34.7(4) . . . . ?
C1 B1 B4 B8 31.0(4) . . . . ?
B5 B1 B4 B8 -101.1(5) . . . . ?
B2 B1 B4 B8 -66.5(5) . . . . ?
C1 B1 B4 B9 93.8(5) . . . . ?
B5 B1 B4 B9 -38.3(4) . . . . ?
B2 B1 B4 B9 -3.6(6) . . . . ?
C1 B1 B5 B4 -41.9(4) . . . . ?
B2 B1 B5 B4 -141.6(5) . . . . ?
C1 B1 B5 B2 99.8(5) . . . . ?
B4 B1 B5 B2 141.6(5) . . . . ?
C1 B1 B5 B9 -3.8(6) . . . . ?
B4 B1 B5 B9 38.1(4) . . . . ?
B2 B1 B5 B9 -103.6(5) . . . . ?
C1 B1 B5 B6 60.0(5) . . . . ?
B4 B1 B5 B6 101.8(5) . . . . ?
B2 B1 B5 B6 -39.8(4) . . . . ?
C1 B4 B5 B1 38.0(4) . . . . ?
B8 B4 B5 B1 99.5(5) . . . . ?
B9 B4 B5 B1 137.6(5) . . . . ?
C1 B4 B5 B2 1.6(6) . . . . ?
B8 B4 B5 B2 63.1(6) . . . . ?
B9 B4 B5 B2 101.3(5) . . . . ?
B1 B4 B5 B2 -36.4(4) . . . . ?
C1 B4 B5 B9 -99.7(4) . . . . ?
B8 B4 B5 B9 -38.2(4) . . . . ?
B1 B4 B5 B9 -137.6(5) . . . . ?
C1 B4 B5 B6 -62.5(5) . . . . ?
B8 B4 B5 B6 -1.0(6) . . . . ?
B9 B4 B5 B6 37.2(4) . . . . ?
B1 B4 B5 B6 -100.4(5) . . . . ?
B6 B2 B5 B1 -135.0(4) . . . . ?
B3 B2 B5 B1 -95.0(5) . . . . ?
B6 B2 B5 B4 -98.8(5) . . . . ?
B1 B2 B5 B4 36.2(4) . . . . ?
B3 B2 B5 B4 -58.7(6) . . . . ?
B6 B2 B5 B9 -33.9(4) . . . . ?
B1 B2 B5 B9 101.1(5) . . . . ?
B3 B2 B5 B9 6.2(6) . . . . ?
B1 B2 B5 B6 135.0(4) . . . . ?
B3 B2 B5 B6 40.1(4) . . . . ?
C2 B3 B6 B7 40.5(4) . . . . ?
B2 B3 B6 B7 140.8(5) . . . . ?
C2 B3 B6 B2 -100.3(5) . . . . ?
B7 B3 B6 B2 -140.8(5) . . . . ?
C2 B3 B6 B5 -59.5(5) . . . . ?
B7 B3 B6 B5 -100.0(5) . . . . ?
B2 B3 B6 B5 40.8(4) . . . . ?
C2 B3 B6 B9 3.2(6) . . . . ?
B7 B3 B6 B9 -37.4(4) . . . . ?
B2 B3 B6 B9 103.5(5) . . . . ?
B5 B2 B6 B7 96.8(5) . . . . ?
B1 B2 B6 B7 58.2(6) . . . . ?
B3 B2 B6 B7 -36.5(4) . . . . ?
B5 B2 B6 B3 133.2(4) . . . . ?
B1 B2 B6 B3 94.6(5) . . . . ?
B1 B2 B6 B5 -38.6(4) . . . . ?
B3 B2 B6 B5 -133.2(4) . . . . ?
B5 B2 B6 B9 33.5(4) . . . . ?
B1 B2 B6 B9 -5.1(6) . . . . ?
B3 B2 B6 B9 -99.8(5) . . . . ?
B1 B5 B6 B7 -65.1(5) . . . . ?
B4 B5 B6 B7 0.0(6) . . . . ?
B2 B5 B6 B7 -105.9(5) . . . . ?
B9 B5 B6 B7 37.0(4) . . . . ?
B1 B5 B6 B3 -1.4(6) . . . . ?
B4 B5 B6 B3 63.7(5) . . . . ?
B2 B5 B6 B3 -42.3(4) . . . . ?
B9 B5 B6 B3 100.7(4) . . . . ?
B1 B5 B6 B2 40.8(4) . . . . ?
B4 B5 B6 B2 105.9(5) . . . . ?
B9 B5 B6 B2 143.0(5) . . . . ?
B1 B5 B6 B9 -102.2(5) . . . . ?
B4 B5 B6 B9 -37.1(4) . . . . ?
B2 B5 B6 B9 -143.0(5) . . . . ?
C1 C2 B7 B9 -1.0(6) . . . . ?
B3 C2 B7 B9 103.3(5) . . . . ?
B8 C2 B7 B9 -41.4(4) . . . . ?
I2 C2 B7 B9 -145.7(4) . . . . ?
C1 C2 B7 B6 -64.7(5) . . . . ?
B3 C2 B7 B6 39.7(4) . . . . ?
B8 C2 B7 B6 -105.1(5) . . . . ?
I2 C2 B7 B6 150.7(4) . . . . ?
C1 C2 B7 B8 40.3(4) . . . . ?
B3 C2 B7 B8 144.7(5) . . . . ?
I2 C2 B7 B8 -104.3(4) . . . . ?
C1 C2 B7 B3 -104.4(5) . . . . ?
B8 C2 B7 B3 -144.7(5) . . . . ?
I2 C2 B7 B3 111.0(4) . . . . ?
B3 B6 B7 C2 -37.2(4) . . . . ?
B2 B6 B7 C2 -0.2(6) . . . . ?
B5 B6 B7 C2 62.8(5) . . . . ?
B9 B6 B7 C2 100.2(5) . . . . ?
B3 B6 B7 B9 -137.4(5) . . . . ?
B2 B6 B7 B9 -100.3(5) . . . . ?
B5 B6 B7 B9 -37.4(4) . . . . ?
B3 B6 B7 B8 -99.0(5) . . . . ?
B2 B6 B7 B8 -61.9(6) . . . . ?
B5 B6 B7 B8 1.0(6) . . . . ?
B9 B6 B7 B8 38.4(4) . . . . ?
B2 B6 B7 B3 37.1(5) . . . . ?
B5 B6 B7 B3 100.0(5) . . . . ?
B9 B6 B7 B3 137.4(5) . . . . ?
B6 B3 B7 C2 133.7(5) . . . . ?
B2 B3 B7 C2 98.9(5) . . . . ?
C2 B3 B7 B9 -94.6(5) . . . . ?
B6 B3 B7 B9 39.1(4) . . . . ?
B2 B3 B7 B9 4.3(6) . . . . ?
C2 B3 B7 B6 -133.7(5) . . . . ?
B2 B3 B7 B6 -34.8(4) . . . . ?
C2 B3 B7 B8 -31.4(4) . . . . ?
B6 B3 B7 B8 102.3(5) . . . . ?
B2 B3 B7 B8 67.5(6) . . . . ?
B3 C2 B8 C1 101.9(5) . . . . ?
B7 C2 B8 C1 137.7(4) . . . . ?
I2 C2 B8 C1 -114.8(4) . . . . ?
C1 C2 B8 B4 -34.2(4) . . . . ?
B3 C2 B8 B4 67.8(6) . . . . ?
B7 C2 B8 B4 103.5(5) . . . . ?
I2 C2 B8 B4 -149.0(4) . . . . ?
C1 C2 B8 B9 -96.7(4) . . . . ?
B3 C2 B8 B9 5.3(6) . . . . ?
B7 C2 B8 B9 41.0(4) . . . . ?
I2 C2 B8 B9 148.5(3) . . . . ?
C1 C2 B8 B7 -137.7(4) . . . . ?
B3 C2 B8 B7 -35.8(5) . . . . ?
I2 C2 B8 B7 107.5(4) . . . . ?
B1 C1 B8 C2 -105.4(5) . . . . ?
B4 C1 B8 C2 -140.3(4) . . . . ?
I1 C1 B8 C2 111.7(4) . . . . ?
C2 C1 B8 B4 140.3(4) . . . . ?
B1 C1 B8 B4 34.9(5) . . . . ?
I1 C1 B8 B4 -108.0(4) . . . . ?
C2 C1 B8 B9 97.0(4) . . . . ?
B1 C1 B8 B9 -8.4(6) . . . . ?
B4 C1 B8 B9 -43.4(4) . . . . ?
I1 C1 B8 B9 -151.4(3) . . . . ?
C2 C1 B8 B7 35.8(4) . . . . ?
B1 C1 B8 B7 -69.6(6) . . . . ?
B4 C1 B8 B7 -104.5(5) . . . . ?
I1 C1 B8 B7 147.5(4) . . . . ?
C1 B4 B8 C2 31.8(4) . . . . ?
B5 B4 B8 C2 -59.2(5) . . . . ?
B9 B4 B8 C2 -98.1(5) . . . . ?
B1 B4 B8 C2 2.8(6) . . . . ?
B5 B4 B8 C1 -91.0(5) . . . . ?
B9 B4 B8 C1 -129.9(4) . . . . ?
B1 B4 B8 C1 -29.0(4) . . . . ?
C1 B4 B8 B9 129.9(4) . . . . ?
B5 B4 B8 B9 38.9(4) . . . . ?
B1 B4 B8 B9 100.9(5) . . . . ?
C1 B4 B8 B7 92.6(5) . . . . ?
B5 B4 B8 B7 1.6(6) . . . . ?
B9 B4 B8 B7 -37.3(4) . . . . ?
B1 B4 B8 B7 63.6(6) . . . . ?
B9 B7 B8 C2 132.2(4) . . . . ?
B6 B7 B8 C2 92.8(5) . . . . ?
B3 B7 B8 C2 29.6(4) . . . . ?
C2 B7 B8 C1 -33.6(4) . . . . ?
B9 B7 B8 C1 98.6(4) . . . . ?
B6 B7 B8 C1 59.3(5) . . . . ?
B3 B7 B8 C1 -3.9(6) . . . . ?
C2 B7 B8 B4 -94.4(5) . . . . ?
B9 B7 B8 B4 37.8(4) . . . . ?
B6 B7 B8 B4 -1.6(6) . . . . ?
B3 B7 B8 B4 -64.8(6) . . . . ?
C2 B7 B8 B9 -132.2(4) . . . . ?
B6 B7 B8 B9 -39.4(4) . . . . ?
B3 B7 B8 B9 -102.5(5) . . . . ?
C2 B7 B9 B8 41.4(4) . . . . ?
B6 B7 B9 B8 137.1(5) . . . . ?
B3 B7 B9 B8 98.8(5) . . . . ?
C2 B7 B9 B4 4.0(6) . . . . ?
B6 B7 B9 B4 99.8(5) . . . . ?
B8 B7 B9 B4 -37.3(4) . . . . ?
B3 B7 B9 B4 61.5(6) . . . . ?
C2 B7 B9 B5 -58.0(5) . . . . ?
B6 B7 B9 B5 37.7(4) . . . . ?
B8 B7 B9 B5 -99.4(5) . . . . ?
B3 B7 B9 B5 -0.5(6) . . . . ?
C2 B7 B9 B6 -95.7(5) . . . . ?
B8 B7 B9 B6 -137.1(5) . . . . ?
B3 B7 B9 B6 -38.2(4) . . . . ?
C2 B8 B9 B7 -40.5(4) . . . . ?
C1 B8 B9 B7 -95.7(5) . . . . ?
B4 B8 B9 B7 -138.2(5) . . . . ?
C2 B8 B9 B4 97.7(5) . . . . ?
C1 B8 B9 B4 42.5(4) . . . . ?
B7 B8 B9 B4 138.2(5) . . . . ?
C2 B8 B9 B5 60.3(5) . . . . ?
C1 B8 B9 B5 5.1(5) . . . . ?
B4 B8 B9 B5 -37.3(4) . . . . ?
B7 B8 B9 B5 100.8(5) . . . . ?
C2 B8 B9 B6 -2.7(5) . . . . ?
C1 B8 B9 B6 -57.9(5) . . . . ?
B4 B8 B9 B6 -100.4(5) . . . . ?
B7 B8 B9 B6 37.8(4) . . . . ?
C1 B4 B9 B7 -5.3(6) . . . . ?
B5 B4 B9 B7 -99.4(5) . . . . ?
B8 B4 B9 B7 37.7(4) . . . . ?
B1 B4 B9 B7 -62.1(5) . . . . ?
C1 B4 B9 B8 -43.0(4) . . . . ?
B5 B4 B9 B8 -137.1(5) . . . . ?
B1 B4 B9 B8 -99.9(5) . . . . ?
C1 B4 B9 B5 94.1(4) . . . . ?
B8 B4 B9 B5 137.1(5) . . . . ?
B1 B4 B9 B5 37.3(4) . . . . ?
C1 B4 B9 B6 57.2(5) . . . . ?
B5 B4 B9 B6 -36.9(4) . . . . ?
B8 B4 B9 B6 100.3(5) . . . . ?
B1 B4 B9 B6 0.4(6) . . . . ?
B1 B5 B9 B7 62.5(6) . . . . ?
B4 B5 B9 B7 101.3(5) . . . . ?
B2 B5 B9 B7 -3.7(6) . . . . ?
B6 B5 B9 B7 -37.4(4) . . . . ?
B1 B5 B9 B8 -1.1(6) . . . . ?
B4 B5 B9 B8 37.7(4) . . . . ?
B2 B5 B9 B8 -67.2(5) . . . . ?
B6 B5 B9 B8 -100.9(5) . . . . ?
B1 B5 B9 B4 -38.8(4) . . . . ?
B2 B5 B9 B4 -105.0(5) . . . . ?
B6 B5 B9 B4 -138.6(5) . . . . ?
B1 B5 B9 B6 99.8(5) . . . . ?
B4 B5 B9 B6 138.6(5) . . . . ?
B2 B5 B9 B6 33.7(4) . . . . ?
B3 B6 B9 B7 38.2(4) . . . . ?
B2 B6 B9 B7 104.2(5) . . . . ?
B5 B6 B9 B7 137.6(5) . . . . ?
B7 B6 B9 B8 -38.4(4) . . . . ?
B3 B6 B9 B8 -0.2(6) . . . . ?
B2 B6 B9 B8 65.9(5) . . . . ?
B5 B6 B9 B8 99.2(5) . . . . ?
B7 B6 B9 B4 -101.2(5) . . . . ?
B3 B6 B9 B4 -63.0(5) . . . . ?
B2 B6 B9 B4 3.0(6) . . . . ?
B5 B6 B9 B4 36.3(4) . . . . ?
B7 B6 B9 B5 -137.6(5) . . . . ?
B3 B6 B9 B5 -99.3(5) . . . . ?
B2 B6 B9 B5 -33.3(4) . . . . ?
C6 C7 N1 C3 -0.4(8) . . . . ?
C4 C3 N1 C7 -0.2(8) . . . . ?
C11 C12 N2 C8 1.0(9) . . . . ?
C9 C8 N2 C12 -0.2(9) . . . . ?
